data_4003948
loop_
_publ_author_name
'Liu, Runqing'
'Wu, Hongping'
'Yu, Hongwei'
'Hu, Zhanggui'
'Wang, Jiyang'
'Wu, Yicheng'

_publ_section_title
;
 K5Mg2La3(BO3)6: An Efficient, Deep-Ultraviolet Nonlinear Optical Material
;
_journal_name_full 'Chemistry of Materials'
_journal_paper_doi 10.1021/acs.chemmater.1c01274
_journal_year 2021
_chemical_formula_sum 'B6 K5 La3 Mg2 O18'
_chemical_formula_weight 1013.71
_space_group_crystal_system trigonal
_space_group_IT_number 157
_space_group_name_Hall 'P 3 -2'
_space_group_name_H-M_alt 'P 3 1 m'
_audit_creation_method SHELXL-2018/3
_cell_angle_alpha 90
_cell_angle_beta 90
_cell_angle_gamma 120
_cell_formula_units_Z 1
_cell_length_a 9.0834(14)
_cell_length_b 9.0834(14)
_cell_length_c 6.6139(11)
_cell_measurement_reflns_used 2644
_cell_measurement_temperature 301(2)
_cell_measurement_theta_max 27.49
_cell_measurement_theta_min 2.59
_cell_volume 472.59(13)
_computing_structure_refinement 'SHELXL-2018/3 (Sheldrick, 2018)'
_computing_structure_solution 'SHELXT 2014/5 (Sheldrick, 2014)'
_diffrn_ambient_temperature 301(2)
_diffrn_measured_fraction_theta_full 1.000
_diffrn_measured_fraction_theta_max 1.000
_diffrn_measurement_device_type 'Bruker APEX-II CCD'
_diffrn_measurement_method '\f and \w scans'
_diffrn_radiation_type MoK\a
_diffrn_radiation_wavelength 0.71073
_diffrn_reflns_av_R_equivalents 0.0312
_diffrn_reflns_av_unetI/netI 0.0293
_diffrn_reflns_Laue_measured_fraction_full 1.000
_diffrn_reflns_Laue_measured_fraction_max 1.000
_diffrn_reflns_limit_h_max 11
_diffrn_reflns_limit_h_min -11
_diffrn_reflns_limit_k_max 11
_diffrn_reflns_limit_k_min -11
_diffrn_reflns_limit_l_max 8
_diffrn_reflns_limit_l_min -8
_diffrn_reflns_number 3878
_diffrn_reflns_point_group_measured_fraction_full 0.997
_diffrn_reflns_point_group_measured_fraction_max 0.993
_diffrn_reflns_theta_full 25.242
_diffrn_reflns_theta_max 27.491
_diffrn_reflns_theta_min 2.589
_exptl_absorpt_coefficient_mu 7.915
_exptl_crystal_colour colourless
_exptl_crystal_density_diffrn 3.562
_exptl_crystal_description block
_exptl_crystal_F_000 464
_refine_diff_density_max 0.385
_refine_diff_density_min -0.600
_refine_diff_density_rms 0.118
_refine_ls_abs_structure_details
;
 Refined as an inversion twin.
;
_refine_ls_abs_structure_Flack -0.02(3)
_refine_ls_extinction_method none
_refine_ls_goodness_of_fit_ref 1.040
_refine_ls_hydrogen_treatment undef
_refine_ls_matrix_type full
_refine_ls_number_parameters 62
_refine_ls_number_reflns 810
_refine_ls_number_restraints 1
_refine_ls_restrained_S_all 1.040
_refine_ls_R_factor_all 0.0161
_refine_ls_R_factor_gt 0.0159
_refine_ls_shift/su_max 0.000
_refine_ls_shift/su_mean 0.000
_refine_ls_structure_factor_coef Fsqd
_refine_ls_weighting_details 'w=1/[\s^2^(Fo^2^)+(0.0118P)^2^] where P=(Fo^2^+2Fc^2^)/3'
_refine_ls_weighting_scheme calc
_refine_ls_wR_factor_gt 0.0348
_refine_ls_wR_factor_ref 0.0349
_reflns_Friedel_coverage 0.961
_reflns_Friedel_fraction_full 0.994
_reflns_Friedel_fraction_max 0.985
_reflns_number_gt 805
_reflns_number_total 810
_reflns_threshold_expression 'I > 2\s(I)'
_cod_data_source_file cm1c01274_si_002.cif
_cod_data_source_block K5La3Mg2B6O18
_cod_original_cell_volume 472.59(17)
_cod_database_code 4003948
_shelx_shelxl_version_number 2018/3
_shelx_space_group_comment
;
The symmetry employed for this shelxl refinement is uniquely defined
by the following loop, which should always be used as a source of
symmetry information in preference to the above space-group names.
They are only intended as comments.
;

loop_
_space_group_symop_operation_xyz
'x, y, z'
'-y, x-y, z'
'-x+y, -x, z'
'y, x, z'
'x-y, -y, z'
'-x, -x+y, z'

loop_
_atom_site_label
_atom_site_type_symbol
_atom_site_fract_x
_atom_site_fract_y
_atom_site_fract_z
_atom_site_U_iso_or_equiv
_atom_site_adp_type
_atom_site_occupancy
_atom_site_site_symmetry_order
_atom_site_calc_flag
_atom_site_refinement_flags_posn
_atom_site_refinement_flags_adp
_atom_site_refinement_flags_occupancy
_atom_site_disorder_assembly
_atom_site_disorder_group
La1 La 0.31559(4) 1.000000 -0.16962(4) 0.01104(11) Uani 1 2 d S T P . .
K1 K 0.333333 0.666667 1.1696(3) 0.0175(5) Uani 1 3 d S T P . .
K2 K 0.000000 0.7162(3) 0.3267(4) 0.0355(5) Uani 1 2 d S T P . .
Mg1 Mg 0.333333 0.666667 0.6518(5) 0.0115(7) Uani 1 3 d S T P . .
O1 O 0.1957(8) 0.1957(8) 0.8007(16) 0.035(2) Uani 1 2 d S T P . .
O2 O 0.3421(4) 0.4926(7) 0.8551(9) 0.0135(10) Uani 1 1 d . . . . .
O3 O 0.3100(4) 0.8502(5) 0.4948(6) 0.0172(9) Uani 1 1 d . . . . .
O4 O 0.3274(7) 1.000000 0.1912(12) 0.0221(16) Uani 1 2 d S T P . .
B1 B 0.3439(9) 0.3439(9) 0.8337(15) 0.015(2) Uani 1 2 d S T P . .
B2 B 0.3703(11) 1.000000 0.3890(14) 0.012(2) Uani 1 2 d S T P . .

loop_
_atom_site_aniso_label
_atom_site_aniso_U_11
_atom_site_aniso_U_22
_atom_site_aniso_U_33
_atom_site_aniso_U_23
_atom_site_aniso_U_13
_atom_site_aniso_U_12
La1 0.01157(15) 0.01051(19) 0.01069(18) 0.000 0.0002(3) 0.00525(10)
K1 0.0200(7) 0.0200(7) 0.0125(10) 0.000 0.000 0.0100(4)
K2 0.0172(10) 0.0380(9) 0.0445(13) 0.0004(10) 0.000 0.0086(5)
Mg1 0.0111(10) 0.0111(10) 0.0122(16) 0.000 0.000 0.0056(5)
O1 0.014(3) 0.014(3) 0.078(6) -0.007(3) -0.007(3) 0.008(3)
O2 0.0151(16) 0.0125(18) 0.014(3) 0.0023(17) -0.0008(15) 0.0075(15)
O3 0.0221(19) 0.014(2) 0.0161(19) 0.0028(15) 0.0022(16) 0.0098(16)
O4 0.031(3) 0.020(3) 0.012(4) 0.000 0.001(2) 0.0100(16)
B1 0.017(3) 0.017(3) 0.015(5) 0.002(3) 0.002(3) 0.011(4)
B2 0.012(3) 0.017(5) 0.010(5) 0.000 0.002(3) 0.008(2)

loop_
_atom_type_symbol
_atom_type_description
_atom_type_scat_dispersion_real
_atom_type_scat_dispersion_imag
_atom_type_scat_source
B B 0.0013 0.0007 'International Tables Vol C Tables 4.2.6.8 and 6.1.1.4'
K K 0.2009 0.2494 'International Tables Vol C Tables 4.2.6.8 and 6.1.1.4'
La La -0.2871 2.4523 'International Tables Vol C Tables 4.2.6.8 and 6.1.1.4'
Mg Mg 0.0486 0.0363 'International Tables Vol C Tables 4.2.6.8 and 6.1.1.4'
O O 0.0106 0.0060 'International Tables Vol C Tables 4.2.6.8 and 6.1.1.4'

loop_
_geom_angle_atom_site_label_1
_geom_angle_atom_site_label_2
_geom_angle_atom_site_label_3
_geom_angle
_geom_angle_site_symmetry_1
_geom_angle_site_symmetry_3
_geom_angle_publ_flag
O4 La1 O1 96.5(3) . 3_564 ?
O4 La1 O1 96.5(3) . 1_564 ?
O1 La1 O1 75.5(3) 3_564 1_564 ?
O4 La1 O3 147.66(11) . 1_554 ?
O1 La1 O3 81.1(2) 3_564 1_554 ?
O1 La1 O3 113.8(3) 1_564 1_554 ?
O4 La1 O3 147.66(12) . 5_674 ?
O1 La1 O3 113.8(3) 3_564 5_674 ?
O1 La1 O3 81.1(2) 1_564 5_674 ?
O3 La1 O3 54.12(16) 1_554 5_674 ?
O4 La1 O2 86.47(13) . 4_564 ?
O1 La1 O2 129.17(17) 3_564 4_564 ?
O1 La1 O2 53.8(2) 1_564 4_564 ?
O3 La1 O2 120.07(14) 1_554 4_564 ?
O3 La1 O2 65.99(15) 5_674 4_564 ?
O4 La1 O2 86.47(13) . 3_564 ?
O1 La1 O2 53.8(2) 3_564 3_564 ?
O1 La1 O2 129.17(17) 1_564 3_564 ?
O3 La1 O2 65.99(15) 1_554 3_564 ?
O3 La1 O2 120.07(14) 5_674 3_564 ?
O2 La1 O2 172.7(3) 4_564 3_564 ?
O4 La1 O2 84.22(18) . 6_664 ?
O1 La1 O2 168.1(2) 3_564 6_664 ?
O1 La1 O2 116.26(17) 1_564 6_664 ?
O3 La1 O2 91.88(16) 1_554 6_664 ?
O3 La1 O2 68.57(15) 5_674 6_664 ?
O2 La1 O2 62.7(3) 4_564 6_664 ?
O2 La1 O2 114.53(3) 3_564 6_664 ?
O4 La1 O2 84.22(18) . 2_664 ?
O1 La1 O2 116.26(17) 3_564 2_664 ?
O1 La1 O2 168.1(2) 1_564 2_664 ?
O3 La1 O2 68.57(15) 1_554 2_664 ?
O3 La1 O2 91.88(16) 5_674 2_664 ?
O2 La1 O2 114.53(3) 4_564 2_664 ?
O2 La1 O2 62.7(3) 3_564 2_664 ?
O2 La1 O2 51.9(3) 6_664 2_664 ?
O4 La1 B2 167.8(2) . 1_554 ?
O1 La1 B2 93.2(3) 3_564 1_554 ?
O1 La1 B2 93.2(3) 1_564 1_554 ?
O3 La1 B2 27.71(9) 1_554 1_554 ?
O3 La1 B2 27.71(9) 5_674 1_554 ?
O2 La1 B2 93.24(12) 4_564 1_554 ?
O2 La1 B2 93.24(12) 3_564 1_554 ?
O2 La1 B2 84.8(2) 6_664 1_554 ?
O2 La1 B2 84.8(2) 2_664 1_554 ?
O4 La1 B1 90.7(2) . 3_564 ?
O1 La1 B1 26.8(2) 3_564 3_564 ?
O1 La1 B1 102.1(2) 1_564 3_564 ?
O3 La1 B1 72.7(2) 1_554 3_564 ?
O3 La1 B1 121.4(2) 5_674 3_564 ?
O2 La1 B1 155.11(17) 4_564 3_564 ?
O2 La1 B1 27.05(19) 3_564 3_564 ?
O2 La1 B1 141.59(18) 6_664 3_564 ?
O2 La1 B1 89.71(18) 2_664 3_564 ?
B2 La1 B1 94.6(2) 1_554 3_564 ?
O4 La1 B1 90.7(2) . 1_564 ?
O1 La1 B1 102.1(2) 3_564 1_564 ?
O1 La1 B1 26.8(2) 1_564 1_564 ?
O3 La1 B1 121.4(2) 1_554 1_564 ?
O3 La1 B1 72.7(2) 5_674 1_564 ?
O2 La1 B1 27.05(19) 4_564 1_564 ?
O2 La1 B1 155.11(17) 3_564 1_564 ?
O2 La1 B1 89.71(18) 6_664 1_564 ?
O2 La1 B1 141.59(18) 2_664 1_564 ?
B2 La1 B1 94.6(2) 1_554 1_564 ?
B1 La1 B1 128.5(3) 3_564 1_564 ?
O2 K1 O2 64.37(19) . 3_565 ?
O2 K1 O2 64.4(2) . 2_665 ?
O2 K1 O2 64.4(2) 3_565 2_665 ?
O2 K1 O3 177.25(11) . 1_556 ?
O2 K1 O3 113.00(14) 3_565 1_556 ?
O2 K1 O3 115.58(13) 2_665 1_556 ?
O2 K1 O3 113.00(14) . 2_666 ?
O2 K1 O3 115.58(13) 3_565 2_666 ?
O2 K1 O3 177.25(11) 2_665 2_666 ?
O3 K1 O3 67.09(14) 1_556 2_666 ?
O2 K1 O3 115.58(13) . 3_566 ?
O2 K1 O3 177.25(12) 3_565 3_566 ?
O2 K1 O3 113.00(14) 2_665 3_566 ?
O3 K1 O3 67.09(14) 1_556 3_566 ?
O3 K1 O3 67.09(14) 2_666 3_566 ?
O2 K1 O4 130.6(2) . 1_556 ?
O2 K1 O4 75.18(17) 3_565 1_556 ?
O2 K1 O4 73.45(16) 2_665 1_556 ?
O3 K1 O4 47.87(18) 1_556 1_556 ?
O3 K1 O4 109.26(16) 2_666 1_556 ?
O3 K1 O4 103.48(17) 3_566 1_556 ?
O2 K1 O4 75.18(17) . 2_666 ?
O2 K1 O4 73.45(16) 3_565 2_666 ?
O2 K1 O4 130.6(2) 2_665 2_666 ?
O3 K1 O4 103.48(17) 1_556 2_666 ?
O3 K1 O4 47.87(18) 2_666 2_666 ?
O3 K1 O4 109.26(16) 3_566 2_666 ?
O4 K1 O4 119.78(3) 1_556 2_666 ?
O2 K1 O4 73.45(16) . 3_566 ?
O2 K1 O4 130.6(2) 3_565 3_566 ?
O2 K1 O4 75.18(17) 2_665 3_566 ?
O3 K1 O4 109.26(16) 1_556 3_566 ?
O3 K1 O4 103.48(17) 2_666 3_566 ?
O3 K1 O4 47.87(18) 3_566 3_566 ?
O4 K1 O4 119.78(3) 1_556 3_566 ?
O4 K1 O4 119.78(3) 2_666 3_566 ?
O2 K1 Mg1 142.04(12) . 1_556 ?
O2 K1 Mg1 142.04(12) 3_565 1_556 ?
O2 K1 Mg1 142.04(12) 2_665 1_556 ?
O3 K1 Mg1 39.65(8) 1_556 1_556 ?
O3 K1 Mg1 39.65(9) 2_666 1_556 ?
O3 K1 Mg1 39.65(8) 3_566 1_556 ?
O4 K1 Mg1 87.32(16) 1_556 1_556 ?
O4 K1 Mg1 87.32(16) 2_666 1_556 ?
O4 K1 Mg1 87.32(16) 3_566 1_556 ?
O2 K1 B2 154.0(2) . 1_556 ?
O2 K1 B2 98.73(19) 3_565 1_556 ?
O2 K1 B2 90.88(17) 2_665 1_556 ?
O3 K1 B2 25.22(16) 1_556 1_556 ?
O3 K1 B2 91.84(17) 2_666 1_556 ?
O3 K1 B2 80.32(19) 3_566 1_556 ?
O4 K1 B2 24.9(2) 1_556 1_556 ?
O4 K1 B2 120.77(15) 2_666 1_556 ?
O4 K1 B2 109.4(2) 3_566 1_556 ?
Mg1 K1 B2 63.22(16) 1_556 1_556 ?
O2 K1 B2 98.73(19) . 2_666 ?
O2 K1 B2 90.88(17) 3_565 2_666 ?
O2 K1 B2 154.0(2) 2_665 2_666 ?
O3 K1 B2 80.3(2) 1_556 2_666 ?
O3 K1 B2 25.22(16) 2_666 2_666 ?
O3 K1 B2 91.84(17) 3_566 2_666 ?
O4 K1 B2 109.4(2) 1_556 2_666 ?
O4 K1 B2 24.9(2) 2_666 2_666 ?
O4 K1 B2 120.77(15) 3_566 2_666 ?
Mg1 K1 B2 63.22(16) 1_556 2_666 ?
B2 K1 B2 101.27(19) 1_556 2_666 ?
O3 K2 O3 130.4(2) . 6 ?
O3 K2 O4 161.56(16) . 3_465 ?
O3 K2 O4 49.97(17) 6 3_465 ?
O3 K2 O4 49.97(17) . . ?
O3 K2 O4 161.56(16) 6 . ?
O4 K2 O4 122.5(3) 3_465 . ?
O3 K2 B2 26.58(16) . . ?
O3 K2 B2 145.6(2) 6 . ?
O4 K2 B2 139.75(19) 3_465 . ?
O4 K2 B2 26.1(3) . . ?
O3 K2 B2 145.6(2) . 3_465 ?
O3 K2 B2 26.58(16) 6 3_465 ?
O4 K2 B2 26.1(3) 3_465 3_465 ?
O4 K2 B2 139.75(19) . 3_465 ?
B2 K2 B2 142.6(3) . 3_465 ?
O3 K2 B2 82.85(12) . 2_665 ?
O3 K2 B2 82.85(12) 6 2_665 ?
O4 K2 B2 114.07(13) 3_465 2_665 ?
O4 K2 B2 114.07(13) . 2_665 ?
B2 K2 B2 105.75(15) . 2_665 ?
B2 K2 B2 105.75(15) 3_465 2_665 ?
O3 K2 O1 67.47(10) . 3_565 ?
O3 K2 O1 67.47(10) 6 3_565 ?
O4 K2 O1 101.77(17) 3_465 3_565 ?
O4 K2 O1 101.77(17) . 3_565 ?
B2 K2 O1 78.36(18) . 3_565 ?
B2 K2 O1 78.36(18) 3_465 3_565 ?
B2 K2 O1 96.9(2) 2_665 3_565 ?
O3 K2 B1 113.34(10) . 3_564 ?
O3 K2 B1 113.34(10) 6 3_564 ?
O4 K2 B1 76.13(17) 3_465 3_564 ?
O4 K2 B1 76.13(17) . 3_564 ?
B2 K2 B1 100.38(19) . 3_564 ?
B2 K2 B1 100.38(19) 3_465 3_564 ?
B2 K2 B1 88.0(2) 2_665 3_564 ?
O1 K2 B1 175.2(2) 3_565 3_564 ?
O3 K2 B1 65.19(10) . 3_565 ?
O3 K2 B1 65.19(10) 6 3_565 ?
O4 K2 B1 111.16(18) 3_465 3_565 ?
O4 K2 B1 111.16(18) . 3_565 ?
B2 K2 B1 85.11(18) . 3_565 ?
B2 K2 B1 85.11(18) 3_465 3_565 ?
B2 K2 B1 73.3(2) 2_665 3_565 ?
O1 K2 B1 23.57(19) 3_565 3_565 ?
B1 K2 B1 161.2(3) 3_564 3_565 ?
O3 K2 O3 96.65(9) . 4_455 ?
O3 K2 O3 59.31(15) 6 4_455 ?
O4 K2 O3 97.11(14) 3_465 4_455 ?
O4 K2 O3 136.78(14) . 4_455 ?
B2 K2 O3 122.66(16) . 4_455 ?
B2 K2 O3 83.47(15) 3_465 4_455 ?
B2 K2 O3 23.75(11) 2_665 4_455 ?
O1 K2 O3 84.41(16) 3_565 4_455 ?
B1 K2 O3 100.09(16) 3_564 4_455 ?
B1 K2 O3 62.45(15) 3_565 4_455 ?
O3 K2 O3 59.31(15) . 2_665 ?
O3 K2 O3 96.65(9) 6 2_665 ?
O4 K2 O3 136.78(14) 3_465 2_665 ?
O4 K2 O3 97.11(14) . 2_665 ?
B2 K2 O3 83.47(15) . 2_665 ?
B2 K2 O3 122.66(16) 3_465 2_665 ?
B2 K2 O3 23.75(11) 2_665 2_665 ?
O1 K2 O3 84.41(16) 3_565 2_665 ?
B1 K2 O3 100.09(16) 3_564 2_665 ?
B1 K2 O3 62.45(15) 3_565 2_665 ?
O3 K2 O3 40.35(13) 4_455 2_665 ?
O3 Mg1 O3 96.87(18) . 2_665 ?
O3 Mg1 O3 96.87(18) . 3_565 ?
O3 Mg1 O3 96.87(18) 2_665 3_565 ?
O3 Mg1 O2 170.2(2) . . ?
O3 Mg1 O2 87.40(18) 2_665 . ?
O3 Mg1 O2 91.38(17) 3_565 . ?
O3 Mg1 O2 87.40(18) . 3_565 ?
O3 Mg1 O2 91.38(17) 2_665 3_565 ?
O3 Mg1 O2 170.2(2) 3_565 3_565 ?
O2 Mg1 O2 83.6(3) . 3_565 ?
O3 Mg1 O2 91.38(17) . 2_665 ?
O3 Mg1 O2 170.2(2) 2_665 2_665 ?
O3 Mg1 O2 87.40(18) 3_565 2_665 ?
O2 Mg1 O2 83.6(3) . 2_665 ?
O2 Mg1 O2 83.6(3) 3_565 2_665 ?
O3 Mg1 K1 59.76(14) . 1_554 ?
O3 Mg1 K1 59.76(14) 2_665 1_554 ?
O3 Mg1 K1 59.76(14) 3_565 1_554 ?
O2 Mg1 K1 129.65(19) . 1_554 ?
O2 Mg1 K1 129.65(19) 3_565 1_554 ?
O2 Mg1 K1 129.7(2) 2_665 1_554 ?
O3 Mg1 La1 51.12(12) . 1_556 ?
O3 Mg1 La1 128.50(10) 2_665 1_556 ?
O3 Mg1 La1 122.77(10) 3_565 1_556 ?
O2 Mg1 La1 119.6(2) . 1_556 ?
O2 Mg1 La1 54.00(9) 3_565 1_556 ?
O2 Mg1 La1 54.20(9) 2_665 1_556 ?
K1 Mg1 La1 110.79(5) 1_554 1_556 ?
O3 Mg1 La1 122.77(10) . 2_666 ?
O3 Mg1 La1 51.12(12) 2_665 2_666 ?
O3 Mg1 La1 128.50(10) 3_565 2_666 ?
O2 Mg1 La1 54.00(9) . 2_666 ?
O2 Mg1 La1 54.20(9) 3_565 2_666 ?
O2 Mg1 La1 119.6(2) 2_665 2_666 ?
K1 Mg1 La1 110.79(5) 1_554 2_666 ?
La1 Mg1 La1 108.12(5) 1_556 2_666 ?
O3 Mg1 La1 128.50(10) . 3_566 ?
O3 Mg1 La1 122.77(10) 2_665 3_566 ?
O3 Mg1 La1 51.12(12) 3_565 3_566 ?
O2 Mg1 La1 54.20(9) . 3_566 ?
O2 Mg1 La1 119.6(2) 3_565 3_566 ?
O2 Mg1 La1 54.00(9) 2_665 3_566 ?
K1 Mg1 La1 110.79(5) 1_554 3_566 ?
La1 Mg1 La1 108.12(5) 1_556 3_566 ?
La1 Mg1 La1 108.12(5) 2_666 3_566 ?
O3 Mg1 K1 120.24(14) . . ?
O3 Mg1 K1 120.24(14) 2_665 . ?
O3 Mg1 K1 120.24(14) 3_565 . ?
O2 Mg1 K1 50.35(19) . . ?
O2 Mg1 K1 50.35(19) 3_565 . ?
O2 Mg1 K1 50.3(2) 2_665 . ?
K1 Mg1 K1 180.0 1_554 . ?
La1 Mg1 K1 69.21(5) 1_556 . ?
La1 Mg1 K1 69.21(5) 2_666 . ?
La1 Mg1 K1 69.21(5) 3_566 . ?
O3 Mg1 K2 39.96(10) . . ?
O3 Mg1 K2 60.62(11) 2_665 . ?
O3 Mg1 K2 115.36(16) 3_565 . ?
O2 Mg1 K2 139.26(9) . . ?
O2 Mg1 K2 73.43(19) 3_565 . ?
O2 Mg1 K2 125.30(10) 2_665 . ?
K1 Mg1 K2 56.73(5) 1_554 . ?
La1 Mg1 K2 72.45(4) 1_556 . ?
La1 Mg1 K2 85.40(3) 2_666 . ?
La1 Mg1 K2 164.98(7) 3_566 . ?
K1 Mg1 K2 123.27(5) . . ?
B1 O1 La1 97.05(19) . 2_666 ?
B1 O1 La1 97.05(19) . 1_546 ?
La1 O1 La1 161.9(4) 2_666 1_546 ?
B1 O1 K2 84.9(6) . 2_665 ?
La1 O1 K2 96.3(2) 2_666 2_665 ?
La1 O1 K2 96.3(2) 1_546 2_665 ?
B1 O2 Mg1 134.4(6) . . ?
B1 O2 K1 133.9(5) . . ?
Mg1 O2 K1 91.7(2) . . ?
B1 O2 La1 89.1(4) . 2_666 ?
Mg1 O2 La1 86.79(13) . 2_666 ?
K1 O2 La1 91.95(16) . 2_666 ?
B1 O2 La1 93.0(4) . 3_566 ?
Mg1 O2 La1 86.60(14) . 3_566 ?
K1 O2 La1 91.79(16) . 3_566 ?
La1 O2 La1 172.5(2) 2_666 3_566 ?
B2 O3 Mg1 154.7(5) . . ?
B2 O3 La1 91.3(4) . 1_556 ?
Mg1 O3 La1 90.58(16) . 1_556 ?
B2 O3 K2 92.6(4) . . ?
Mg1 O3 K2 110.50(15) . . ?
La1 O3 K2 109.44(14) 1_556 . ?
B2 O3 K1 95.0(4) . 1_554 ?
Mg1 O3 K1 80.59(15) . 1_554 ?
La1 O3 K1 170.31(17) 1_556 1_554 ?
K2 O3 K1 77.67(11) . 1_554 ?
B2 O3 K2 68.0(4) . 3_565 ?
Mg1 O3 K2 87.65(13) . 3_565 ?
La1 O3 K2 109.62(12) 1_556 3_565 ?
K2 O3 K2 136.41(17) . 3_565 ?
K1 O3 K2 66.32(9) 1_554 3_565 ?
B2 O4 La1 166.0(6) . . ?
B2 O4 K2 82.6(4) . 2_675 ?
La1 O4 K2 106.2(2) . 2_675 ?
B2 O4 K2 82.6(4) . . ?
La1 O4 K2 106.2(2) . . ?
K2 O4 K2 98.9(2) 2_675 . ?
B2 O4 K1 84.2(2) . 4_564 ?
La1 O4 K1 88.64(18) . 4_564 ?
K2 O4 K1 69.93(5) 2_675 4_564 ?
K2 O4 K1 163.7(3) . 4_564 ?
B2 O4 K1 84.2(2) . 1_554 ?
La1 O4 K1 88.64(18) . 1_554 ?
K2 O4 K1 163.7(3) 2_675 1_554 ?
K2 O4 K1 69.93(5) . 1_554 ?
K1 O4 K1 118.04(19) 4_564 1_554 ?
O1 B1 O2 119.9(3) . 4 ?
O1 B1 O2 119.9(3) . . ?
O2 B1 O2 120.1(7) 4 . ?
O1 B1 La1 56.17(14) . 1_546 ?
O2 B1 La1 63.9(2) 4 1_546 ?
O2 B1 La1 172.6(6) . 1_546 ?
O1 B1 La1 56.17(14) . 2_666 ?
O2 B1 La1 172.6(6) 4 2_666 ?
O2 B1 La1 63.9(2) . 2_666 ?
La1 B1 La1 111.5(3) 1_546 2_666 ?
O1 B1 La1 170.4(8) . 3_566 ?
O2 B1 La1 60.8(3) 4 3_566 ?
O2 B1 La1 60.8(3) . 3_566 ?
La1 B1 La1 124.24(13) 1_546 3_566 ?
La1 B1 La1 124.24(13) 2_666 3_566 ?
O1 B1 K2 89.7(6) . 2_666 ?
O2 B1 K2 88.8(5) 4 2_666 ?
O2 B1 K2 88.8(5) . 2_666 ?
La1 B1 K2 85.1(2) 1_546 2_666 ?
La1 B1 K2 85.1(2) 2_666 2_666 ?
La1 B1 K2 99.9(3) 3_566 2_666 ?
O1 B1 K2 71.6(6) . 2_665 ?
O2 B1 K2 100.4(5) 4 2_665 ?
O2 B1 K2 100.4(5) . 2_665 ?
La1 B1 K2 84.4(2) 1_546 2_665 ?
La1 B1 K2 84.4(2) 2_666 2_665 ?
La1 B1 K2 98.8(3) 3_566 2_665 ?
K2 B1 K2 161.2(3) 2_666 2_665 ?
O4 B2 O3 121.0(4) . 5_675 ?
O4 B2 O3 121.0(4) . . ?
O3 B2 O3 117.7(7) 5_675 . ?
O4 B2 La1 153.8(7) . 1_556 ?
O3 B2 La1 61.0(4) 5_675 1_556 ?
O3 B2 La1 61.0(4) . 1_556 ?
O4 B2 K2 71.3(4) . . ?
O3 B2 K2 139.0(6) 5_675 . ?
O3 B2 K2 60.8(3) . . ?
La1 B2 K2 91.1(2) 1_556 . ?
O4 B2 K2 71.3(4) . 2_675 ?
O3 B2 K2 60.8(3) 5_675 2_675 ?
O3 B2 K2 139.0(6) . 2_675 ?
La1 B2 K2 91.1(2) 1_556 2_675 ?
K2 B2 K2 93.1(3) . 2_675 ?
O4 B2 K2 99.1(5) . 3_565 ?
O3 B2 K2 88.3(5) 5_675 3_565 ?
O3 B2 K2 88.3(5) . 3_565 ?
La1 B2 K2 107.1(3) 1_556 3_565 ?
K2 B2 K2 130.66(17) . 3_565 ?
K2 B2 K2 130.66(17) 2_675 3_565 ?
O4 B2 K1 70.9(3) . 4_564 ?
O3 B2 K1 59.8(3) 5_675 4_564 ?
O3 B2 K1 152.9(6) . 4_564 ?
La1 B2 K1 120.37(17) 1_556 4_564 ?
K2 B2 K1 141.0(3) . 4_564 ?
K2 B2 K1 66.14(8) 2_675 4_564 ?
K2 B2 K1 65.08(16) 3_565 4_564 ?
O4 B2 K1 70.9(3) . 1_554 ?
O3 B2 K1 152.9(6) 5_675 1_554 ?
O3 B2 K1 59.8(3) . 1_554 ?
La1 B2 K1 120.37(17) 1_556 1_554 ?
K2 B2 K1 66.14(8) . 1_554 ?
K2 B2 K1 141.0(3) 2_675 1_554 ?
K2 B2 K1 65.08(16) 3_565 1_554 ?
K1 B2 K1 109.0(3) 4_564 1_554 ?

loop_
_geom_bond_atom_site_label_1
_geom_bond_atom_site_label_2
_geom_bond_distance
_geom_bond_site_symmetry_2
_geom_bond_publ_flag
La1 O4 2.389(8) . ?
La1 O1 2.5140(14) 3_564 ?
La1 O1 2.5140(14) 1_564 ?
La1 O3 2.591(4) 1_554 ?
La1 O3 2.591(4) 5_674 ?
La1 O2 2.697(3) 4_564 ?
La1 O2 2.697(3) 3_564 ?
La1 O2 2.704(3) 6_664 ?
La1 O2 2.704(3) 2_664 ?
La1 B2 2.961(9) 1_554 ?
La1 B1 3.003(5) 3_564 ?
La1 B1 3.003(5) 1_564 ?
K1 O2 2.638(7) . ?
K1 O2 2.638(7) 3_565 ?
K1 O2 2.638(7) 2_665 ?
K1 O3 2.793(4) 1_556 ?
K1 O3 2.793(4) 2_666 ?
K1 O3 2.793(4) 3_566 ?
K1 O4 3.059(3) 1_556 ?
K1 O4 3.059(3) 2_666 ?
K1 O4 3.059(3) 3_566 ?
K1 Mg1 3.189(4) 1_556 ?
K1 B2 3.220(6) 1_556 ?
K1 B2 3.220(6) 2_666 ?
K2 O3 2.687(4) . ?
K2 O3 2.687(4) 6 ?
K2 O4 2.937(4) 3_465 ?
K2 O4 2.937(4) . ?
K2 B2 3.075(7) . ?
K2 B2 3.075(7) 3_465 ?
K2 B2 3.169(10) 2_665 ?
K2 O1 3.235(11) 3_565 ?
K2 B1 3.306(11) 3_564 ?
K2 B1 3.397(11) 3_565 ?
K2 O3 3.418(4) 4_455 ?
K2 O3 3.418(4) 2_665 ?
Mg1 O3 2.063(4) . ?
Mg1 O3 2.063(4) 2_665 ?
Mg1 O3 2.063(4) 3_565 ?
Mg1 O2 2.107(6) . ?
Mg1 O2 2.107(6) 3_565 ?
Mg1 O2 2.107(6) 2_665 ?
O1 B1 1.364(11) . ?
O2 B1 1.366(8) . ?
O3 B2 1.377(6) . ?
O4 B2 1.365(14) . ?
